data_7056498
loop_
_publ_author_name
'Gholizadeh Dogaheh, Samira'
'Khanmohammadi, Hamid'
'Sa\~nudo, E. Carolina'

_publ_section_title
;
 Double decker luminescent Ytterbium and Erbium SMMs with symmetric and
 asymmetric Schiff base ligands
;
_journal_name_full 'New J. Chem.'
_journal_paper_doi 10.1039/C7NJ01842H
_journal_year 2017
_chemical_formula_moiety
;
C112 H72 Er3 N10 O14, C5 H7 N2, C5 H6 N2, C4 H4 O, H2 O
;
_chemical_formula_sum 'C126 H91 Er3 N14 O16'
_chemical_formula_weight 2558.90
_space_group_crystal_system monoclinic
_space_group_IT_number 14
_space_group_name_Hall '-P 2yn'
_space_group_name_H-M_alt 'P 1 21/n 1'
_symmetry_space_group_name_Hall '-P 2yn'
_symmetry_space_group_name_H-M 'P 1 21/n 1'
_atom_sites_solution_hydrogens geom
_audit_creation_method SHELXL-2014/7
_audit_update_record
;
2016-08-23 deposited with the CCDC.
2017-08-03 downloaded from the CCDC.
;
_cell_angle_alpha 90
_cell_angle_beta 102.553(8)
_cell_angle_gamma 90
_cell_formula_units_Z 4
_cell_length_a 13.5774(17)
_cell_length_b 25.425(3)
_cell_length_c 30.838(4)
_cell_measurement_reflns_used 2154
_cell_measurement_temperature 100(2)
_cell_measurement_theta_max 19.05
_cell_measurement_theta_min 2.18
_cell_volume 10391(2)
_computing_cell_refinement 'Bruker SAINT'
_computing_data_collection 'Bruker APEX2'
_computing_data_reduction 'Bruker SAINT'
_computing_structure_refinement 'SHELXL-2014/7 (Sheldrick, 2014)'
_computing_structure_solution 'SHELXS-97 (Sheldrick 2008)'
_diffrn_ambient_temperature 100(2)
_diffrn_measured_fraction_theta_full 0.988
_diffrn_measured_fraction_theta_max 0.988
_diffrn_measurement_device_type 'Bruker APEX-II CCD'
_diffrn_measurement_method '\f and \w scans'
_diffrn_radiation_type MoK\a
_diffrn_radiation_wavelength 0.71073
_diffrn_reflns_av_R_equivalents 0.1255
_diffrn_reflns_av_unetI/netI 0.1440
_diffrn_reflns_Laue_measured_fraction_full 0.988
_diffrn_reflns_Laue_measured_fraction_max 0.988
_diffrn_reflns_limit_h_max 12
_diffrn_reflns_limit_h_min -12
_diffrn_reflns_limit_k_max 23
_diffrn_reflns_limit_k_min -24
_diffrn_reflns_limit_l_max 29
_diffrn_reflns_limit_l_min -29
_diffrn_reflns_number 26021
_diffrn_reflns_point_group_measured_fraction_full 0.988
_diffrn_reflns_point_group_measured_fraction_max 0.988
_diffrn_reflns_theta_full 19.650
_diffrn_reflns_theta_max 19.650
_diffrn_reflns_theta_min 1.602
_diffrn_source 'micro focus source'
_exptl_absorpt_coefficient_mu 2.4791
_exptl_absorpt_correction_type multi-scan
_exptl_absorpt_process_details SADABS
_exptl_crystal_colour plate
_exptl_crystal_density_diffrn 1.634
_exptl_crystal_description Yellow
_exptl_crystal_F_000 4688
_exptl_crystal_size_max 0.140
_exptl_crystal_size_mid 0.110
_exptl_crystal_size_min 0.060
_exptl_transmission_factor_max 0.862
_exptl_transmission_factor_min 0.729
_refine_diff_density_max 1.498
_refine_diff_density_min -1.386
_refine_diff_density_rms 0.182
_refine_ls_extinction_coef 0.00050(6)
_refine_ls_extinction_expression Fc^*^=kFc[1+0.001xFc^2^\l^3^/sin(2\q)]^-1/4^
_refine_ls_extinction_method 'SHELXL-2014/7 (Sheldrick 2014'
_refine_ls_goodness_of_fit_ref 1.081
_refine_ls_hydrogen_treatment constr
_refine_ls_matrix_type full
_refine_ls_number_parameters 1434
_refine_ls_number_reflns 9098
_refine_ls_number_restraints 774
_refine_ls_restrained_S_all 1.040
_refine_ls_R_factor_all 0.1453
_refine_ls_R_factor_gt 0.0744
_refine_ls_shift/su_max 0.001
_refine_ls_shift/su_mean 0.000
_refine_ls_structure_factor_coef Fsqd
_refine_ls_weighting_details 'w=1/[\s^2^(Fo^2^)+(0.0825P)^2^+205.1079P] where P=(Fo^2^+2Fc^2^)/3'
_refine_ls_weighting_scheme calc
_refine_ls_wR_factor_gt 0.1723
_refine_ls_wR_factor_ref 0.2130
_reflns_Friedel_coverage 0.000
_reflns_number_gt 5424
_reflns_number_total 9098
_reflns_threshold_expression 'I > 2\s(I)'
_cod_data_source_file c7nj01842h2.cif
_cod_data_source_block 1310SYMLErApy_0m_a
_cod_database_code 7056498
_shelx_shelxl_version_number 2014/7
_shelx_space_group_comment
;
The symmetry employed for this shelxl refinement is uniquely defined
by the following loop, which should always be used as a source of
symmetry information in preference to the above space-group names.
They are only intended as comments.
;
_shelx_estimated_absorpt_t_min 0.724
_shelx_estimated_absorpt_t_max 0.866
_exptl_absorpt_special_details SADABS

loop_
_space_group_symop_operation_xyz
'x, y, z'
'-x+1/2, y+1/2, -z+1/2'
'-x, -y, -z'
'x-1/2, -y-1/2, z-1/2'

loop_
_atom_site_label
_atom_site_type_symbol
_atom_site_fract_x
_atom_site_fract_y
_atom_site_fract_z
_atom_site_U_iso_or_equiv
_atom_site_adp_type
_atom_site_occupancy
_atom_site_site_symmetry_order
_atom_site_calc_flag
_atom_site_refinement_flags_posn
_atom_site_refinement_flags_adp
Er01 Er 0.35191(9) 0.67162(4) 0.34122(3) 0.0282(4) Uani 1 1 d . .
Er02 Er 0.56175(10) 0.68730(4) 0.27658(4) 0.0372(4) Uani 1 1 d . .
Er03 Er 0.12608(10) 0.72244(5) 0.38252(4) 0.0429(5) Uani 1 1 d . .
O1 O 0.6660(13) 0.6225(6) 0.2683(5) 0.036(5) Uani 1 1 d . .
O2 O 0.6582(13) 0.6813(6) 0.3441(5) 0.042(5) Uani 1 1 d . .
O3 O 0.4438(11) 0.7312(5) 0.3114(5) 0.026(4) Uani 1 1 d . .
O4 O 0.4609(11) 0.6265(5) 0.3068(4) 0.022(4) Uani 1 1 d . U
O5 O 0.2289(11) 0.7344(5) 0.3307(4) 0.025(4) Uani 1 1 d . .
O6 O 0.2560(11) 0.6604(5) 0.3939(4) 0.025(4) Uani 1 1 d . .
O7 O 0.0483(13) 0.6695(6) 0.4223(5) 0.044(5) Uani 1 1 d . .
O8 O 0.0452(13) 0.6637(5) 0.3341(5) 0.040(5) Uani 1 1 d . .
O9 O 0.4291(14) 0.7226(7) 0.2165(6) 0.046(5) Uani 1 1 d . .
O10 O 0.4688(14) 0.6415(7) 0.2075(5) 0.045(5) Uani 1 1 d . .
O11 O 0.3487(15) 0.6776(6) 0.1604(6) 0.048(5) Uani 1 1 d . .
O12 O 0.2210(13) 0.7466(7) 0.4595(6) 0.052(5) Uani 1 1 d . .
O13 O 0.2155(15) 0.8044(7) 0.4065(6) 0.050(5) Uani 1 1 d . .
O14 O 0.2865(17) 0.8234(8) 0.4758(7) 0.076(6) Uani 1 1 d . .
N1 N 0.6489(16) 0.7150(7) 0.2189(6) 0.040(6) Uani 1 1 d . .
N2 N 0.6538(15) 0.7719(7) 0.2924(7) 0.041(6) Uani 1 1 d . .
N3 N 0.4426(13) 0.7262(7) 0.4019(5) 0.021(5) Uani 1 1 d . U
N4 N 0.4695(15) 0.6226(7) 0.3991(6) 0.025(5) Uani 1 1 d . .
N5 N 0.2462(14) 0.6607(7) 0.2656(5) 0.023(5) Uani 1 1 d . .
N6 N 0.2692(14) 0.5843(7) 0.3278(6) 0.023(5) Uani 1 1 d . .
N7 N 0.0025(16) 0.7700(7) 0.3270(7) 0.039(6) Uani 1 1 d . .
N8 N 0.0120(16) 0.7779(7) 0.4152(7) 0.039(6) Uani 1 1 d . .
N9 N 0.4152(19) 0.6820(11) 0.1944(8) 0.048(7) Uani 1 1 d . .
N10 N 0.2411(19) 0.7923(11) 0.4445(10) 0.061(8) Uani 1 1 d . .
N11 N 0.8510(16) 0.6404(7) 0.3521(7) 0.048(6) Uani 1 1 d . .
H11A H 0.8869 0.6602 0.3747 0.071 Uiso 1 1 calc R U
H11B H 0.7842 0.6481 0.3483 0.071 Uiso 1 1 calc R U
H11C H 0.8720 0.6476 0.3267 0.071 Uiso 1 1 calc R U
N12 N 0.9608(18) 0.5765(8) 0.3830(8) 0.064(8) Uani 1 1 d . .
N13 N 1.091(3) 0.4394(12) 0.9969(10) 0.122(12) Uani 1 1 d . .
H13A H 1.0921 0.4719 1.0068 0.147 Uiso 1 1 calc R U
H13B H 1.1458 0.4199 1.0039 0.147 Uiso 1 1 calc R U
N14 N 0.923(2) 0.4535(10) 0.9614(9) 0.084(9) Uani 1 1 d . .
C1 C 0.5116(18) 0.5519(8) 0.3514(7) 0.027(6) Uani 1 1 d . U
C2 C 0.2519(17) 0.5669(9) 0.4034(7) 0.026(6) Uani 1 1 d . U
C3 C 0.2082(17) 0.6979(8) 0.2401(7) 0.019(6) Uani 1 1 d . U
H3 H 0.1768 0.6887 0.2104 0.023 Uiso 1 1 calc R U
C4 C 0.2563(17) 0.6195(8) 0.4204(7) 0.019(6) Uani 1 1 d . U
C5 C 0.2452(18) 0.5682(8) 0.2833(7) 0.027(6) Uani 1 1 d . U
C6 C 0.2362(17) 0.6072(8) 0.2504(7) 0.020(6) Uani 1 1 d . U
C7 C 0.4865(17) 0.6448(8) 0.4414(7) 0.021(6) Uani 1 1 d . U
C8 C 0.5432(18) 0.4964(8) 0.3547(7) 0.028(6) Uani 1 1 d . U
C9 C 0.1928(19) 0.7912(8) 0.2166(7) 0.030(6) Uani 1 1 d . U
C10 C 0.4688(18) 0.6993(8) 0.4441(7) 0.023(6) Uani 1 1 d . U
C11 C 0.4427(19) 0.7839(9) 0.3176(7) 0.033(7) Uani 1 1 d . U
C12 C 0.6959(18) 0.7902(9) 0.3321(7) 0.029(6) Uani 1 1 d . U
H012 H 0.7320 0.8224 0.3331 0.035 Uiso 1 1 calc R U
C13 C 0.1723(19) 0.8576(9) 0.2694(8) 0.036(7) Uani 1 1 d . U
H013 H 0.1571 0.8928 0.2759 0.043 Uiso 1 1 calc R U
C14 C 0.5056(19) 0.6961(9) 0.5240(7) 0.034(7) Uani 1 1 d . U
H014 H 0.5132 0.7135 0.5518 0.041 Uiso 1 1 calc R U
C15 C 0.551(2) 0.4714(10) 0.3138(8) 0.044(7) Uani 1 1 d . U
C16 C 0.1962(19) 0.7792(10) 0.1721(8) 0.040(7) Uani 1 1 d . U
H016 H 0.2126 0.7443 0.1652 0.048 Uiso 1 1 calc R U
C17 C 0.718(2) 0.7993(10) 0.4127(8) 0.040(7) Uani 1 1 d . U
C18 C 0.1535(19) 0.8820(9) 0.1914(8) 0.038(7) Uani 1 1 d . U
H019 H 0.1418 0.9177 0.1979 0.045 Uiso 1 1 calc R U
C19 C 0.2179(19) 0.5931(9) 0.2076(7) 0.032(7) Uani 1 1 d . U
H01A H 0.2113 0.6197 0.1855 0.039 Uiso 1 1 calc R U
C20 C 0.2581(18) 0.6275(9) 0.4650(7) 0.029(6) Uani 1 1 d . U
H01B H 0.2654 0.6621 0.4770 0.034 Uiso 1 1 calc R U
C21 C 0.2170(19) 0.5022(9) 0.2273(7) 0.036(7) Uani 1 1 d . U
H01C H 0.2090 0.4662 0.2191 0.044 Uiso 1 1 calc R U
C22 C 0.5883(19) 0.4193(9) 0.3164(8) 0.038(7) Uani 1 1 d . U
H01D H 0.5940 0.4016 0.2899 0.045 Uiso 1 1 calc R U
C23 C 0.7226(19) 0.5469(9) 0.2357(8) 0.039(7) Uani 1 1 d . U
H01E H 0.7288 0.5273 0.2624 0.047 Uiso 1 1 calc R U
C24 C 0.681(2) 0.7122(10) 0.3778(9) 0.046(8) Uani 1 1 d . U
C25 C 0.4702(19) 0.7743(10) 0.3999(8) 0.037(7) Uani 1 1 d . U
H01H H 0.5036 0.7906 0.4268 0.045 Uiso 1 1 calc R U
C26 C 0.6926(19) 0.7668(9) 0.3733(7) 0.036(7) Uani 1 1 d . U
C27 C 0.171(2) 0.8447(9) 0.2263(8) 0.040(7) Uani 1 1 d . U
C28 C -0.0004(19) 0.7231(9) 0.4781(7) 0.034(7) Uani 1 1 d . U
C29 C 0.2151(17) 0.7688(8) 0.2948(7) 0.023(6) Uani 1 1 d . U
C30 C 0.4853(17) 0.5767(9) 0.3101(7) 0.025(6) Uani 1 1 d . U
C31 C 0.5166(19) 0.5793(9) 0.3931(8) 0.034(7) Uani 1 1 d . U
H01N H 0.5584 0.5641 0.4188 0.041 Uiso 1 1 calc R U
C32 C 0.244(2) 0.5339(10) 0.4786(8) 0.043(7) Uani 1 1 d . U
C33 C 0.566(2) 0.4675(9) 0.3939(8) 0.041(7) Uani 1 1 d . U
H01P H 0.5566 0.4834 0.4205 0.049 Uiso 1 1 calc R U
C34 C 0.2083(18) 0.7528(9) 0.2517(7) 0.028(6) Uani 1 1 d . U
C35 C -0.026(2) 0.8189(10) 0.3433(8) 0.042(7) Uani 1 1 d . U
C36 C -0.0194(19) 0.7062(9) 0.2660(7) 0.032(7) Uani 1 1 d . U
C37 C 0.740(2) 0.5472(10) 0.1596(8) 0.042(7) Uani 1 1 d . U
C38 C 0.251(2) 0.4699(9) 0.4202(8) 0.044(7) Uani 1 1 d . U
H01V H 0.2558 0.4616 0.3907 0.053 Uiso 1 1 calc R U
O1S O 0.550(3) 0.4516(15) 0.8979(13) 0.203(15) Uani 1 1 d . U
C1S C 0.608(3) 0.4891(16) 0.8632(13) 0.116(14) Uani 1 1 d . U
H1S H 0.6032 0.4791 0.8331 0.140 Uiso 1 1 calc R U
C39 C 0.153(2) 0.8680(9) 0.1498(8) 0.043(7) Uani 1 1 d . U
H01W H 0.1362 0.8933 0.1267 0.052 Uiso 1 1 calc R U
C40 C 0.004(2) 0.6126(10) 0.2686(8) 0.042(7) Uani 1 1 d . U
H01X H 0.0199 0.5811 0.2851 0.050 Uiso 1 1 calc R U
C41 C 0.4862(18) 0.5476(9) 0.2715(7) 0.028(6) Uani 1 1 d . U
H01Y H 0.4622 0.5633 0.2433 0.034 Uiso 1 1 calc R U
C42 C 0.2398(18) 0.5582(9) 0.3578(8) 0.029(6) Uani 1 1 d . U
H01Z H 0.2030 0.5272 0.3473 0.035 Uiso 1 1 calc R U
C43 C 0.2366(19) 0.5157(9) 0.2706(8) 0.034(7) Uani 1 1 d . U
H020 H 0.2447 0.4890 0.2927 0.041 Uiso 1 1 calc R U
C44 C 0.4511(19) 0.8697(9) 0.2848(8) 0.039(7) Uani 1 1 d . U
H021 H 0.4503 0.8911 0.2595 0.047 Uiso 1 1 calc R U
C45 C 0.465(2) 0.8916(10) 0.3264(8) 0.045(7) Uani 1 1 d . U
C46 C 0.488(2) 0.9494(10) 0.3318(9) 0.046(7) Uani 1 1 d . U
H023 H 0.4923 0.9708 0.3070 0.055 Uiso 1 1 calc R U
C47 C 0.476(2) 0.7218(10) 0.4852(8) 0.047(8) Uani 1 1 d . U
H024 H 0.4594 0.7580 0.4862 0.056 Uiso 1 1 calc R U
C48 C 0.6884(18) 0.6017(9) 0.2342(8) 0.031(6) Uani 1 1 d . U
C49 C 0.1945(18) 0.8214(9) 0.3046(8) 0.037(7) Uani 1 1 d . U
H026 H 0.1957 0.8320 0.3342 0.044 Uiso 1 1 calc R U
C50 C 0.249(2) 0.5848(10) 0.4922(8) 0.046(7) Uani 1 1 d . U
H027 H 0.2459 0.5918 0.5222 0.055 Uiso 1 1 calc R U
C4S C 0.597(3) 0.4993(14) 0.9418(11) 0.094(12) Uani 1 1 d . U
H4S H 0.5822 0.4945 0.9703 0.112 Uiso 1 1 calc R U
C51 C 0.601(2) 0.4171(10) 0.3954(8) 0.045(7) Uani 1 1 d . U
H028 H 0.6154 0.3981 0.4226 0.054 Uiso 1 1 calc R U
C52 C 0.237(2) 0.4910(10) 0.5081(9) 0.051(8) Uani 1 1 d . U
H029 H 0.2303 0.4979 0.5375 0.061 Uiso 1 1 calc R U
C53 C -0.059(2) 0.8615(10) 0.3164(8) 0.045(7) Uani 1 1 d . U
H02A H -0.0685 0.8579 0.2851 0.054 Uiso 1 1 calc R U
C54 C 0.024(2) 0.6741(10) 0.4610(8) 0.038(7) Uani 1 1 d . U
C55 C -0.047(2) 0.7055(9) 0.2194(8) 0.041(7) Uani 1 1 d . U
C56 C 0.6588(19) 0.7996(9) 0.2537(8) 0.036(7) Uani 1 1 d . U
C57 C 0.4378(19) 0.8162(9) 0.2808(8) 0.034(7) Uani 1 1 d . U
H02E H 0.4248 0.8009 0.2520 0.041 Uiso 1 1 calc R U
C58 C 0.690(2) 0.6288(9) 0.1934(8) 0.039(7) Uani 1 1 d . U
C59 C 0.454(2) 0.8062(9) 0.3593(8) 0.040(7) Uani 1 1 d . U
C60 C -0.016(2) 0.7268(9) 0.5219(8) 0.040(7) Uani 1 1 d . U
C61 C 0.208(2) 0.5404(9) 0.1945(8) 0.043(7) Uani 1 1 d . U
H02I H 0.1959 0.5310 0.1639 0.052 Uiso 1 1 calc R U
C62 C 0.177(2) 0.8153(9) 0.1391(8) 0.042(7) Uani 1 1 d . U
H02J H 0.1797 0.8059 0.1095 0.050 Uiso 1 1 calc R U
C63 C 0.659(2) 0.7729(10) 0.2152(8) 0.044(7) Uani 1 1 d . U
C64 C 0.866(2) 0.5892(10) 0.3621(8) 0.044(7) Uani 1 1 d . U
C65 C 0.669(2) 0.8560(10) 0.2537(8) 0.046(7) Uani 1 1 d . U
H02M H 0.6744 0.8761 0.2801 0.055 Uiso 1 1 calc R U
C66 C 0.524(2) 0.6427(10) 0.5210(8) 0.044(7) Uani 1 1 d . U
H02N H 0.5483 0.6237 0.5477 0.053 Uiso 1 1 calc R U
C67 C 0.013(2) 0.6624(9) 0.2925(9) 0.042(7) Uani 1 1 d . U
C68 C -0.066(2) 0.7485(10) 0.1906(8) 0.042(7) Uani 1 1 d . U
H02P H -0.0653 0.7826 0.2032 0.050 Uiso 1 1 calc R U
C69 C -0.024(2) 0.6096(10) 0.2264(8) 0.045(7) Uani 1 1 d . U
H02Q H -0.0307 0.5756 0.2134 0.053 Uiso 1 1 calc R U
C70 C -0.022(2) 0.8230(10) 0.3899(8) 0.041(7) Uani 1 1 d . U
C71 C 0.5093(19) 0.6158(10) 0.4813(7) 0.038(7) Uani 1 1 d . U
H02S H 0.5143 0.5786 0.4809 0.046 Uiso 1 1 calc R U
C2S C 0.669(4) 0.5412(19) 0.8832(16) 0.155(19) Uani 1 1 d . U
H2S H 0.7057 0.5645 0.8683 0.186 Uiso 1 1 calc R U
C72 C -0.047(2) 0.6545(10) 0.1970(9) 0.050(8) Uani 1 1 d . U
C73 C 0.693(2) 0.6260(11) 0.1130(9) 0.055(8) Uani 1 1 d . U
H02U H 0.6676 0.6609 0.1089 0.067 Uiso 1 1 calc R U
C74 C -0.017(2) 0.7701(10) 0.4512(9) 0.046(8) Uani 1 1 d . U
H02V H -0.0525 0.7979 0.4614 0.056 Uiso 1 1 calc R U
C75 C 0.703(2) 0.6909(10) 0.4217(8) 0.048(8) Uani 1 1 d . U
H02W H 0.7030 0.6537 0.4246 0.057 Uiso 1 1 calc R U
C76 C 0.5216(19) 0.4962(9) 0.2740(8) 0.037(7) Uani 1 1 d . U
H02X H 0.5251 0.4781 0.2474 0.044 Uiso 1 1 calc R U
C77 C 0.466(2) 0.8627(9) 0.3654(8) 0.039(7) Uani 1 1 d . U
C78 C -0.024(2) 0.7755(11) 0.5463(9) 0.059(8) Uani 1 1 d . U
H02Z H -0.0149 0.8082 0.5329 0.070 Uiso 1 1 calc R U
C79 C 0.2503(19) 0.5233(9) 0.4352(8) 0.035(7) Uani 1 1 d . U
C80 C 0.664(2) 0.8517(10) 0.1753(8) 0.045(7) Uani 1 1 d . U
H031 H 0.6629 0.8703 0.1485 0.055 Uiso 1 1 calc R U
C81 C -0.017(2) 0.6306(11) 0.5250(9) 0.054(8) Uani 1 1 d . U
H032 H -0.0345 0.5991 0.5382 0.065 Uiso 1 1 calc R U
C82 C 0.745(2) 0.5248(10) 0.2010(9) 0.052(8) Uani 1 1 d . U
H033 H 0.7663 0.4893 0.2044 0.063 Uiso 1 1 calc R U
C83 C 0.616(2) 0.3939(10) 0.3557(9) 0.052(8) Uani 1 1 d . U
H034 H 0.6456 0.3600 0.3566 0.063 Uiso 1 1 calc R U
C84 C 0.015(2) 0.6277(11) 0.4860(9) 0.060(9) Uani 1 1 d . U
H035 H 0.0327 0.5945 0.4756 0.072 Uiso 1 1 calc R U
C85 C 0.706(2) 0.6026(10) 0.1544(8) 0.050(8) Uani 1 1 d . U
C86 C -0.026(2) 0.6787(11) 0.5459(9) 0.061(8) Uani 1 1 d . U
C87 C 0.792(2) 0.5518(10) 0.3573(8) 0.049(8) Uani 1 1 d . U
H5 H 0.7246 0.5614 0.3446 0.059 Uiso 1 1 calc R U
C88 C -0.080(2) 0.9093(11) 0.3339(9) 0.054(8) Uani 1 1 d . U
H039 H -0.1009 0.9386 0.3149 0.065 Uiso 1 1 calc R U
C89 C 0.717(2) 0.5988(11) 0.0773(9) 0.060(8) Uani 1 1 d . U
H03A H 0.7123 0.6165 0.0498 0.072 Uiso 1 1 calc R U
C90 C 0.724(2) 0.7182(10) 0.4578(8) 0.042(7) Uani 1 1 d . U
H03B H 0.7343 0.7015 0.4860 0.051 Uiso 1 1 calc R U
C91 C 0.731(2) 0.7745(10) 0.4544(8) 0.044(7) Uani 1 1 d . U
C92 C 0.502(2) 0.9697(11) 0.3728(9) 0.058(8) Uani 1 1 d . U
H03E H 0.5185 1.0061 0.3762 0.070 Uiso 1 1 calc R U
C93 C 0.670(2) 0.8792(10) 0.2139(8) 0.051(8) Uani 1 1 d . U
H03F H 0.6758 0.9164 0.2130 0.061 Uiso 1 1 calc R U
C94 C 0.725(2) 0.8557(11) 0.4114(10) 0.066(9) Uani 1 1 d . U
H03G H 0.7180 0.8732 0.3836 0.079 Uiso 1 1 calc R U
C95 C -0.056(2) 0.6808(11) 0.5880(9) 0.060(8) Uani 1 1 d . U
H03H H -0.0654 0.6492 0.6031 0.071 Uiso 1 1 calc R U
C96 C -0.045(2) 0.7752(11) 0.5868(9) 0.057(8) Uani 1 1 d . U
H03I H -0.0422 0.8071 0.6031 0.068 Uiso 1 1 calc R U
C97 C 0.496(2) 0.9432(11) 0.4089(10) 0.062(9) Uani 1 1 d . U
H03J H 0.5031 0.9605 0.4367 0.075 Uiso 1 1 calc R U
C98 C 0.240(2) 0.4428(11) 0.4944(9) 0.057(8) Uani 1 1 d . U
H03K H 0.2391 0.4148 0.5147 0.068 Uiso 1 1 calc R U
C99 C 0.683(2) 0.6855(10) 0.1911(9) 0.046(7) Uani 1 1 d . U
H03L H 0.7043 0.7024 0.1673 0.055 Uiso 1 1 calc R U
C100 C -0.065(2) 0.6522(11) 0.1526(9) 0.061(9) Uani 1 1 d . U
H03M H -0.0583 0.6191 0.1393 0.073 Uiso 1 1 calc R U
C101 C -0.039(2) 0.7553(10) 0.2855(9) 0.051(8) Uani 1 1 d . U
H03N H -0.0842 0.7791 0.2676 0.061 Uiso 1 1 calc R U
C102 C 0.478(2) 0.8879(11) 0.4054(9) 0.059(8) Uani 1 1 d . U
H03O H 0.4739 0.8683 0.4312 0.070 Uiso 1 1 calc R U
C103 C 0.813(2) 0.5008(11) 0.3703(8) 0.055(8) Uani 1 1 d . U
H03P H 0.7608 0.4757 0.3679 0.066 Uiso 1 1 calc R U
C104 C 0.244(2) 0.4314(10) 0.4505(8) 0.050(8) Uani 1 1 d . U
H03Q H 0.2421 0.3957 0.4414 0.059 Uiso 1 1 calc R U
C105 C 0.987(3) 0.5245(12) 0.3941(10) 0.073(10) Uani 1 1 d . U
H03R H 1.0558 0.5158 0.4064 0.088 Uiso 1 1 calc R U
C106 C 0.916(2) 0.4862(12) 0.3875(9) 0.065(9) Uani 1 1 d . U
H03S H 0.9339 0.4505 0.3942 0.078 Uiso 1 1 calc R U
C3S C 0.656(4) 0.5451(18) 0.9337(15) 0.142(17) Uani 1 1 d . U
H3S H 0.6822 0.5720 0.9544 0.170 Uiso 1 1 calc R U
C107 C 0.748(2) 0.5467(11) 0.0808(10) 0.069(9) Uani 1 1 d . U
H03T H 0.7629 0.5282 0.0561 0.082 Uiso 1 1 calc R U
C108 C 0.660(2) 0.7978(10) 0.1748(8) 0.045(7) Uani 1 1 d . U
H03U H 0.6576 0.7783 0.1484 0.053 Uiso 1 1 calc R U
C109 C 0.754(3) 0.8070(12) 0.4943(10) 0.075(10) Uani 1 1 d . U
H03V H 0.7673 0.7911 0.5229 0.091 Uiso 1 1 calc R U
C110 C 0.741(2) 0.8832(12) 0.4481(9) 0.063(9) Uani 1 1 d . U
H03W H 0.7436 0.9205 0.4462 0.076 Uiso 1 1 calc R U
C111 C 0.756(2) 0.8597(12) 0.4906(10) 0.067(9) Uani 1 1 d . U
H03X H 0.7664 0.8811 0.5164 0.080 Uiso 1 1 calc R U
C112 C -0.041(2) 0.8709(10) 0.4063(9) 0.056(8) Uani 1 1 d . U
H03Y H -0.0329 0.8749 0.4374 0.067 Uiso 1 1 calc R U
C113 C -0.071(2) 0.9141(11) 0.3791(9) 0.056(8) Uani 1 1 d . U
H03Z H -0.0854 0.9466 0.3915 0.067 Uiso 1 1 calc R U
C114 C -0.071(2) 0.7274(12) 0.6058(10) 0.064(9) Uani 1 1 d . U
H040 H -0.0998 0.7287 0.6313 0.077 Uiso 1 1 calc R U
C115 C -0.093(2) 0.6949(11) 0.1248(9) 0.064(9) Uani 1 1 d . U
H041 H -0.1162 0.6911 0.0936 0.077 Uiso 1 1 calc R U
C116 C 1.001(3) 0.4184(15) 0.9695(11) 0.082(11) Uani 1 1 d . U
C117 C 0.757(2) 0.5228(12) 0.1220(10) 0.072(10) Uani 1 1 d . U
H043 H 0.7760 0.4868 0.1244 0.087 Uiso 1 1 calc R U
C118 C -0.085(2) 0.7445(11) 0.1458(9) 0.063(9) Uani 1 1 d . U
H046 H -0.0940 0.7755 0.1283 0.076 Uiso 1 1 calc R U
C119 C 0.847(3) 0.4343(14) 0.9337(11) 0.086(11) Uani 1 1 d . U
H049 H 0.7909 0.4573 0.9242 0.103 Uiso 1 1 calc R U
C120 C 0.836(3) 0.3858(13) 0.9166(10) 0.076(10) Uani 1 1 d . U
H04A H 0.7762 0.3772 0.8957 0.092 Uiso 1 1 calc R U
C121 C 1.001(3) 0.3656(13) 0.9560(10) 0.084(11) Uani 1 1 d . U
H4 H 1.0581 0.3434 0.9649 0.101 Uiso 1 1 calc R U
C122 C 0.910(3) 0.3477(14) 0.9283(11) 0.090(11) Uani 1 1 d . U
H04D H 0.9010 0.3122 0.9184 0.108 Uiso 1 1 calc R U
O2W O 0.736(4) 0.787(3) 0.0616(15) 0.38(4) Uani 1 1 d . .

loop_
_atom_site_aniso_label
_atom_site_aniso_U_11
_atom_site_aniso_U_22
_atom_site_aniso_U_33
_atom_site_aniso_U_23
_atom_site_aniso_U_13
_atom_site_aniso_U_12
Er01 0.0232(8) 0.0277(7) 0.0327(7) 0.0025(5) 0.0040(6) -0.0003(6)
Er02 0.0303(9) 0.0359(8) 0.0448(8) 0.0042(6) 0.0069(6) -0.0004(6)
Er03 0.0397(9) 0.0380(8) 0.0496(8) 0.0014(6) 0.0065(7) -0.0001(7)
O1 0.039(12) 0.031(10) 0.039(10) 0.003(8) 0.013(9) 0.006(9)
O2 0.046(13) 0.026(10) 0.052(11) 0.004(9) 0.004(10) -0.007(9)
O3 0.017(10) 0.016(9) 0.046(9) 0.004(7) 0.007(8) -0.010(7)
O4 0.007(9) 0.028(9) 0.033(8) 0.001(7) 0.005(7) 0.011(7)
O5 0.023(11) 0.025(9) 0.025(8) -0.004(7) 0.003(8) 0.004(8)
O6 0.016(10) 0.031(9) 0.029(9) -0.002(8) 0.008(8) 0.002(8)
O7 0.040(12) 0.045(10) 0.053(11) 0.014(9) 0.021(10) -0.009(10)
O8 0.049(13) 0.023(9) 0.042(10) 0.000(8) -0.001(9) 0.009(9)
O9 0.052(14) 0.029(11) 0.053(12) -0.007(10) 0.004(10) 0.006(11)
O10 0.056(14) 0.028(10) 0.045(11) 0.004(9) -0.006(10) 0.010(10)
O11 0.051(14) 0.037(11) 0.052(12) 0.002(9) 0.004(12) -0.005(10)
O12 0.025(12) 0.049(13) 0.077(13) 0.002(11) 0.004(10) -0.031(10)
O13 0.046(14) 0.060(13) 0.044(12) 0.005(10) 0.008(11) -0.005(11)
O14 0.077(18) 0.071(15) 0.080(15) 0.000(13) 0.020(14) -0.007(14)
N1 0.032(15) 0.035(13) 0.050(13) 0.000(11) 0.004(12) 0.010(11)
N2 0.030(15) 0.043(13) 0.048(14) 0.010(11) 0.002(12) -0.004(11)
N3 0.013(11) 0.035(11) 0.016(9) -0.007(8) 0.005(8) 0.011(9)
N4 0.028(14) 0.020(11) 0.028(11) 0.009(9) 0.009(10) 0.000(10)
N5 0.015(13) 0.036(13) 0.022(10) -0.010(10) 0.011(10) -0.006(10)
N6 0.014(13) 0.024(11) 0.031(12) 0.012(10) 0.009(10) -0.005(10)
N7 0.036(15) 0.030(13) 0.055(14) 0.008(11) 0.022(12) 0.006(11)
N8 0.047(16) 0.015(11) 0.060(14) 0.004(11) 0.027(13) 0.008(11)
N9 0.034(18) 0.07(2) 0.043(17) 0.034(17) 0.012(15) -0.003(17)
N10 0.041(19) 0.06(2) 0.07(2) -0.030(19) -0.004(17) -0.013(15)
N11 0.038(16) 0.034(13) 0.073(15) -0.005(11) 0.019(13) 0.010(12)
N12 0.044(18) 0.035(14) 0.104(19) 0.042(13) -0.002(15) 0.007(13)
N13 0.13(3) 0.12(3) 0.12(3) 0.00(2) 0.04(3) -0.01(3)
N14 0.09(2) 0.072(19) 0.09(2) 0.012(16) 0.020(19) -0.005(19)
C1 0.024(10) 0.027(9) 0.029(9) 0.000(8) 0.004(8) -0.002(8)
C2 0.009(10) 0.035(10) 0.032(9) 0.005(8) -0.001(8) 0.001(8)
C3 0.021(10) 0.020(9) 0.015(9) 0.003(8) 0.004(8) -0.007(8)
C4 0.010(10) 0.028(9) 0.016(9) 0.007(8) 0.001(8) -0.001(8)
C5 0.023(10) 0.021(9) 0.032(10) -0.002(8) -0.003(8) -0.002(8)
C6 0.007(10) 0.027(9) 0.024(9) 0.000(8) -0.001(8) -0.002(8)
C7 0.014(10) 0.025(9) 0.025(9) -0.002(8) 0.006(8) -0.006(8)
C8 0.020(10) 0.030(10) 0.029(9) 0.004(8) -0.002(8) 0.003(8)
C9 0.030(10) 0.029(10) 0.030(9) -0.001(8) 0.006(8) 0.002(8)
C10 0.023(10) 0.020(9) 0.026(9) -0.007(8) 0.005(8) -0.006(8)
C11 0.030(11) 0.033(10) 0.036(10) 0.005(8) 0.006(8) 0.005(8)
C12 0.026(10) 0.027(9) 0.033(10) -0.004(8) 0.002(8) 0.002(8)
C13 0.032(11) 0.026(9) 0.050(10) 0.002(8) 0.010(9) 0.001(8)
C14 0.034(11) 0.040(10) 0.028(9) -0.007(8) 0.006(8) 0.002(9)
C15 0.043(11) 0.042(10) 0.046(11) -0.001(9) 0.004(9) -0.002(9)
C16 0.040(11) 0.035(10) 0.045(10) 0.007(8) 0.009(9) 0.003(9)
C17 0.030(11) 0.042(10) 0.048(10) 0.001(9) 0.011(9) -0.001(9)
C18 0.030(11) 0.035(10) 0.048(10) 0.004(8) 0.008(9) 0.003(8)
C19 0.036(11) 0.034(10) 0.025(9) 0.007(8) 0.004(8) 0.001(8)
C20 0.030(10) 0.027(9) 0.028(9) 0.002(8) 0.006(8) -0.004(8)
C21 0.035(11) 0.031(10) 0.041(10) -0.002(8) 0.002(8) -0.001(8)
C22 0.037(11) 0.034(10) 0.041(10) -0.005(8) 0.007(8) -0.002(9)
C23 0.033(11) 0.039(10) 0.046(10) -0.007(8) 0.009(9) 0.006(9)
C24 0.043(11) 0.046(11) 0.051(11) -0.001(9) 0.011(9) 0.002(9)
C25 0.037(11) 0.036(10) 0.040(10) -0.012(8) 0.010(8) 0.005(9)
C26 0.031(11) 0.038(10) 0.037(10) 0.005(8) 0.004(8) 0.003(8)
C27 0.032(11) 0.039(10) 0.045(10) 0.008(9) 0.000(8) 0.004(9)
C28 0.028(11) 0.037(10) 0.038(10) 0.006(8) 0.014(8) -0.007(9)
C29 0.016(10) 0.015(9) 0.038(10) 0.001(8) 0.004(8) 0.002(8)
C30 0.019(10) 0.026(10) 0.034(10) 0.002(8) 0.012(8) 0.001(8)
C31 0.032(11) 0.033(10) 0.037(10) 0.011(8) 0.006(8) 0.005(9)
C32 0.039(11) 0.044(11) 0.046(10) 0.004(9) 0.008(9) -0.003(9)
C33 0.042(11) 0.039(10) 0.042(10) -0.003(8) 0.009(9) -0.004(9)
C34 0.020(10) 0.030(10) 0.034(10) 0.003(8) 0.004(8) 0.004(8)
C35 0.035(11) 0.038(10) 0.053(11) 0.005(9) 0.008(9) 0.001(9)
C36 0.031(11) 0.032(10) 0.032(10) -0.005(8) 0.004(8) -0.004(8)
C37 0.040(11) 0.046(11) 0.044(10) -0.004(9) 0.016(9) -0.003(9)
C38 0.041(11) 0.045(11) 0.046(10) 0.009(9) 0.010(9) 0.000(9)
O1S 0.16(2) 0.22(2) 0.23(2) 0.032(18) 0.029(17) 0.052(18)
C1S 0.110(17) 0.122(16) 0.118(16) -0.003(10) 0.024(10) 0.015(10)
C39 0.041(11) 0.033(10) 0.053(11) 0.011(8) 0.003(9) -0.002(9)
C40 0.041(11) 0.042(10) 0.043(10) 0.005(8) 0.014(9) 0.001(9)
C41 0.018(10) 0.033(10) 0.032(9) 0.000(8) 0.003(8) -0.001(8)
C42 0.026(10) 0.021(9) 0.039(10) -0.006(8) 0.006(8) 0.003(8)
C43 0.034(11) 0.029(10) 0.039(10) 0.002(8) 0.010(8) -0.010(8)
C44 0.036(11) 0.034(10) 0.047(10) 0.000(8) 0.007(9) 0.002(9)
C45 0.037(11) 0.038(10) 0.056(11) 0.002(9) 0.004(9) -0.001(9)
C46 0.040(11) 0.042(10) 0.057(11) -0.001(9) 0.014(9) 0.000(9)
C47 0.041(11) 0.052(11) 0.046(11) 0.000(9) 0.007(9) -0.002(9)
C48 0.019(10) 0.038(10) 0.039(10) -0.007(9) 0.013(8) -0.004(8)
C49 0.034(11) 0.036(10) 0.041(10) -0.006(8) 0.011(8) -0.008(9)
C50 0.044(11) 0.050(11) 0.041(10) -0.001(9) 0.003(9) -0.002(9)
C4S 0.093(15) 0.098(14) 0.091(14) 0.004(10) 0.022(10) 0.014(10)
C51 0.043(11) 0.045(11) 0.049(10) 0.010(9) 0.012(9) -0.003(9)
C52 0.047(12) 0.054(11) 0.052(11) 0.011(9) 0.011(9) -0.008(9)
C53 0.044(11) 0.045(11) 0.046(10) 0.005(9) 0.010(9) 0.002(9)
C54 0.035(11) 0.039(10) 0.043(10) 0.004(9) 0.016(9) -0.006(9)
C55 0.035(11) 0.042(10) 0.048(10) -0.004(9) 0.009(9) 0.000(9)
C56 0.034(11) 0.035(10) 0.038(10) 0.002(9) 0.007(8) 0.007(8)
C57 0.035(11) 0.034(10) 0.034(10) -0.004(8) 0.008(8) -0.008(8)
C58 0.036(11) 0.043(10) 0.037(10) -0.002(8) 0.007(8) 0.000(9)
C59 0.041(11) 0.036(10) 0.044(10) 0.004(8) 0.009(9) -0.001(9)
C60 0.034(11) 0.043(10) 0.039(10) 0.003(9) 0.002(8) 0.003(9)
C61 0.047(11) 0.043(10) 0.039(10) -0.001(9) 0.008(9) -0.007(9)
C62 0.044(11) 0.043(10) 0.037(10) 0.005(9) 0.005(8) 0.001(9)
C63 0.041(11) 0.043(11) 0.046(10) -0.003(9) 0.010(9) -0.009(9)
C64 0.044(11) 0.039(11) 0.047(10) 0.003(9) 0.008(9) 0.003(9)
C65 0.048(12) 0.044(11) 0.045(10) -0.003(9) 0.009(9) -0.003(9)
C66 0.041(11) 0.047(11) 0.042(10) 0.005(9) 0.006(9) -0.001(9)
C67 0.044(11) 0.037(10) 0.041(10) 0.000(9) 0.001(9) -0.001(9)
C68 0.039(11) 0.046(10) 0.041(10) -0.008(9) 0.010(9) -0.001(9)
C69 0.039(11) 0.040(10) 0.052(11) -0.010(9) 0.004(9) 0.001(9)
C70 0.040(11) 0.042(11) 0.045(10) -0.002(9) 0.016(9) 0.007(9)
C71 0.034(11) 0.043(10) 0.036(10) -0.004(8) 0.005(8) 0.002(9)
C2S 0.15(2) 0.15(2) 0.16(2) 0.006(10) 0.031(11) 0.016(10)
C72 0.048(12) 0.055(11) 0.049(11) -0.005(9) 0.015(9) -0.003(9)
C73 0.061(12) 0.053(11) 0.055(11) -0.003(9) 0.018(9) 0.000(9)
C74 0.043(11) 0.050(11) 0.048(11) 0.004(9) 0.014(9) -0.003(9)
C75 0.046(11) 0.045(10) 0.049(11) 0.007(9) 0.003(9) -0.001(9)
C76 0.036(11) 0.038(10) 0.036(10) -0.001(8) 0.008(9) -0.004(9)
C77 0.035(11) 0.040(10) 0.042(10) -0.012(9) 0.008(8) 0.001(9)
C78 0.059(12) 0.062(11) 0.055(11) -0.002(9) 0.011(9) 0.001(9)
C79 0.029(11) 0.036(10) 0.037(10) -0.006(8) 0.003(8) 0.007(8)
C80 0.044(11) 0.045(11) 0.045(10) 0.016(9) 0.006(9) -0.002(9)
C81 0.051(12) 0.056(11) 0.054(11) 0.004(9) 0.010(9) -0.007(9)
C82 0.056(12) 0.044(11) 0.055(11) 0.000(9) 0.008(9) -0.004(9)
C83 0.051(12) 0.044(11) 0.062(11) -0.005(9) 0.012(9) 0.003(9)
C84 0.061(12) 0.061(12) 0.057(11) 0.008(9) 0.010(9) -0.002(9)
C85 0.048(12) 0.048(11) 0.052(11) -0.001(9) 0.007(9) 0.004(9)
C86 0.056(12) 0.066(12) 0.061(11) 0.001(9) 0.013(9) 0.001(9)
C87 0.048(12) 0.053(11) 0.046(10) -0.001(9) 0.010(9) -0.008(9)
C88 0.048(12) 0.052(11) 0.059(11) 0.001(9) 0.006(9) 0.003(9)
C89 0.067(12) 0.058(11) 0.056(11) -0.001(9) 0.017(9) -0.003(9)
C90 0.045(11) 0.048(11) 0.037(10) 0.007(9) 0.016(9) -0.002(9)
C91 0.039(11) 0.051(11) 0.043(10) -0.009(9) 0.012(9) 0.004(9)
C92 0.058(12) 0.052(11) 0.065(11) -0.003(9) 0.012(9) 0.000(9)
C93 0.051(12) 0.047(11) 0.054(11) 0.002(9) 0.011(9) -0.005(9)
C94 0.067(13) 0.067(12) 0.064(12) -0.009(9) 0.013(9) 0.000(9)
C95 0.058(12) 0.066(12) 0.054(11) 0.000(9) 0.009(9) 0.003(9)
C96 0.058(12) 0.061(11) 0.053(11) -0.002(9) 0.017(9) 0.002(9)
C97 0.062(12) 0.060(12) 0.064(12) -0.011(9) 0.013(9) -0.003(9)
C98 0.055(12) 0.057(11) 0.057(11) 0.011(9) 0.008(9) 0.002(9)
C99 0.041(11) 0.050(11) 0.045(10) 0.002(9) 0.008(9) 0.000(9)
C100 0.066(13) 0.058(12) 0.062(11) -0.001(9) 0.020(9) -0.001(9)
C101 0.050(12) 0.051(11) 0.052(11) 0.005(9) 0.010(9) 0.000(9)
C102 0.054(12) 0.056(11) 0.063(11) -0.002(9) 0.008(9) -0.001(9)
C103 0.052(12) 0.054(11) 0.060(11) 0.002(9) 0.016(9) -0.008(9)
C104 0.049(12) 0.042(11) 0.055(11) 0.006(9) 0.006(9) 0.003(9)
C105 0.065(13) 0.075(13) 0.078(12) 0.005(9) 0.014(9) -0.006(10)
C106 0.069(13) 0.061(12) 0.065(12) 0.002(9) 0.012(9) 0.003(10)
C3S 0.138(19) 0.142(19) 0.144(19) -0.006(10) 0.027(11) 0.016(10)
C107 0.078(13) 0.064(12) 0.065(12) -0.014(9) 0.017(9) -0.004(9)
C108 0.036(11) 0.045(11) 0.051(10) -0.001(9) 0.005(9) 0.005(9)
C109 0.075(13) 0.076(13) 0.075(12) 0.004(9) 0.016(9) -0.002(10)
C110 0.067(13) 0.062(12) 0.062(12) -0.006(9) 0.015(9) 0.000(9)
C111 0.067(13) 0.071(12) 0.063(12) -0.006(9) 0.014(9) 0.004(9)
C112 0.052(12) 0.057(11) 0.058(11) 0.001(9) 0.009(9) 0.004(9)
C113 0.061(12) 0.050(11) 0.058(11) 0.006(9) 0.016(9) -0.001(9)
C114 0.055(12) 0.071(12) 0.069(12) 0.004(9) 0.020(9) 0.006(9)
C115 0.067(13) 0.065(12) 0.062(11) -0.004(9) 0.016(9) 0.001(9)
C116 0.084(14) 0.083(13) 0.077(13) 0.012(10) 0.016(10) -0.002(10)
C117 0.071(13) 0.075(12) 0.070(12) -0.003(9) 0.013(9) -0.002(10)
C118 0.064(13) 0.060(12) 0.063(12) 0.002(9) 0.011(9) -0.003(9)
C119 0.086(14) 0.087(14) 0.084(14) 0.005(10) 0.018(10) 0.000(10)
C120 0.080(14) 0.078(13) 0.069(12) -0.001(9) 0.013(9) 0.002(10)
C121 0.085(14) 0.085(13) 0.084(13) -0.003(10) 0.022(10) 0.005(10)
C122 0.090(15) 0.084(14) 0.093(14) -0.005(10) 0.017(10) -0.002(10)
O2W 0.28(7) 0.64(11) 0.19(4) -0.02(5) -0.03(4) 0.00(7)

loop_
_atom_type_symbol
_atom_type_description
_atom_type_scat_dispersion_real
_atom_type_scat_dispersion_imag
_atom_type_scat_source
C C 0.0033 0.0016 'International Tables Vol C Tables 4.2.6.8 and 6.1.1.4'
H H 0.0000 0.0000 'International Tables Vol C Tables 4.2.6.8 and 6.1.1.4'
N N 0.0061 0.0033 'International Tables Vol C Tables 4.2.6.8 and 6.1.1.4'
O O 0.0106 0.0060 'International Tables Vol C Tables 4.2.6.8 and 6.1.1.4'
Er Er -0.2586 4.9576 'International Tables Vol C Tables 4.2.6.8 and 6.1.1.4'

loop_
_geom_angle_atom_site_label_1
_geom_angle_atom_site_label_2
_geom_angle_atom_site_label_3
_geom_angle
O3 Er01 O5 85.7(5)
O3 Er01 O4 71.5(5)
O5 Er01 O4 143.7(5)
O3 Er01 O6 143.8(5)
O5 Er01 O6 71.3(5)
O4 Er01 O6 141.1(5)
O3 Er01 N3 72.7(5)
O5 Er01 N3 86.7(5)
O4 Er01 N3 111.6(5)
O6 Er01 N3 78.4(5)
O3 Er01 N4 107.7(6)
O5 Er01 N4 142.9(5)
O4 Er01 N4 72.6(5)
O6 Er01 N4 78.6(6)
N3 Er01 N4 65.9(6)
O3 Er01 N5 87.1(5)
O5 Er01 N5 71.7(5)
O4 Er01 N5 79.0(5)
O6 Er01 N5 110.4(5)
N3 Er01 N5 151.6(6)
N4 Er01 N5 141.2(6)
O3 Er01 N6 142.6(6)
O5 Er01 N6 108.1(6)
O4 Er01 N6 77.9(6)
O6 Er01 N6 72.7(5)
N3 Er01 N6 140.6(6)
N4 Er01 N6 82.3(6)
N5 Er01 N6 66.0(6)
O3 Er01 Er03 117.5(4)
O5 Er01 Er03 35.9(4)
O4 Er01 Er03 166.1(3)
O6 Er01 Er03 35.5(3)
N3 Er01 Er03 81.9(4)
N4 Er01 Er03 112.0(4)
N5 Er01 Er03 90.5(4)
N6 Er01 Er03 89.5(4)
O3 Er01 Er02 35.7(4)
O5 Er01 Er02 117.2(4)
O4 Er01 Er02 35.8(4)
O6 Er01 Er02 166.9(3)
N3 Er01 Er02 91.8(4)
N4 Er01 Er02 89.5(4)
N5 Er01 Er02 82.3(4)
N6 Er01 Er02 111.5(4)
Er03 Er01 Er02 152.22(4)
O2 Er02 O1 78.2(6)
O2 Er02 O4 81.9(5)
O1 Er02 O4 89.9(5)
O2 Er02 O3 85.8(6)
O1 Er02 O3 154.6(5)
O4 Er02 O3 68.3(5)
O2 Er02 N1 115.1(6)
O1 Er02 N1 73.1(6)
O4 Er02 N1 151.8(6)
O3 Er02 N1 132.0(6)
O2 Er02 O9 157.3(6)
O1 Er02 O9 124.4(6)
O4 Er02 O9 98.2(5)
O3 Er02 O9 73.4(6)
N1 Er02 O9 74.8(6)
O2 Er02 N2 72.8(6)
O1 Er02 N2 111.0(6)
O4 Er02 N2 142.4(6)
O3 Er02 N2 82.2(6)
N1 Er02 N2 65.8(7)
O9 Er02 N2 95.0(6)
O2 Er02 O10 148.4(6)
O1 Er02 O10 77.0(6)
O4 Er02 O10 78.8(5)
O3 Er02 O10 109.6(6)
N1 Er02 O10 75.5(6)
O9 Er02 O10 51.6(6)
N2 Er02 O10 135.0(6)
O2 Er02 N9 170.1(6)
O1 Er02 N9 101.6(7)
O4 Er02 N9 88.2(5)
O3 Er02 N9 90.9(6)
N1 Er02 N9 73.9(6)
O9 Er02 N9 25.3(5)
N2 Er02 N9 116.0(7)
O10 Er02 N9 26.4(6)
O2 Er02 Er01 81.8(5)
O1 Er02 Er01 123.1(4)
O4 Er02 Er01 34.4(3)
O3 Er02 Er01 33.8(3)
N1 Er02 Er01 160.0(4)
O9 Er02 Er01 85.7(4)
N2 Er02 Er01 112.8(5)
O10 Er02 Er01 95.7(4)
N9 Er02 Er01 90.2(4)
O8 Er03 O7 74.9(6)
O8 Er03 O6 83.9(5)
O7 Er03 O6 86.7(6)
O8 Er03 O5 84.8(5)
O7 Er03 O5 150.3(5)
O6 Er03 O5 69.5(5)
O8 Er03 N7 72.4(6)
O7 Er03 N7 110.4(6)
O6 Er03 N7 145.2(6)
O5 Er03 N7 83.0(6)
O8 Er03 O13 156.3(6)
O7 Er03 O13 127.7(6)
O6 Er03 O13 102.8(6)
O5 Er03 O13 76.5(6)
N7 Er03 O13 90.6(6)
O8 Er03 N8 113.3(6)
O7 Er03 N8 72.9(6)
O6 Er03 N8 147.7(6)
O5 Er03 N8 136.1(6)
N7 Er03 N8 66.8(7)
O13 Er03 N8 72.8(6)
O8 Er03 O12 150.8(6)
O7 Er03 O12 80.6(6)
O6 Er03 O12 78.9(5)
O5 Er03 O12 110.5(5)
N7 Er03 O12 132.3(6)
O13 Er03 O12 52.3(6)
N8 Er03 O12 73.4(6)
O8 Er03 N10 175.8(7)
O7 Er03 N10 105.4(8)
O6 Er03 N10 92.0(6)
O5 Er03 N10 93.2(7)
N7 Er03 N10 111.0(7)
O13 Er03 N10 24.8(6)
N8 Er03 N10 70.6(7)
O12 Er03 N10 27.5(6)
O8 Er03 Er01 82.1(5)
O7 Er03 Er01 119.4(4)
O6 Er03 Er01 35.1(4)
O5 Er03 Er01 34.5(3)
N7 Er03 Er01 114.6(5)
O13 Er03 Er01 90.4(4)
N8 Er03 Er01 163.2(5)
O12 Er03 Er01 96.6(4)
N10 Er03 Er01 94.2(5)
C48 O1 Er02 132.5(14)
C24 O2 Er02 135.0(15)
C11 O3 Er01 125.3(14)
C11 O3 Er02 123.7(14)
Er01 O3 Er02 110.4(5)
C30 O4 Er01 128.6(14)
C30 O4 Er02 120.1(14)
Er01 O4 Er02 109.8(5)
C29 O5 Er01 121.4(13)
C29 O5 Er03 128.5(13)
Er01 O5 Er03 109.6(5)
C4 O6 Er01 127.2(13)
C4 O6 Er03 121.7(13)
Er01 O6 Er03 109.4(6)
C54 O7 Er03 133.5(15)
C67 O8 Er03 135.3(15)
N9 O9 Er02 96.4(15)
N9 O10 Er02 92.4(15)
N10 O12 Er03 89.3(15)
N10 O13 Er03 95.5(16)
C99 N1 C63 118(2)
C99 N1 Er02 127.6(17)
C63 N1 Er02 114.2(16)
C12 N2 C56 122(2)
C12 N2 Er02 125.9(16)
C56 N2 Er02 112.5(14)
C25 N3 C10 118.5(18)
C25 N3 Er01 127.5(15)
C10 N3 Er01 113.9(13)
C31 N4 C7 119.1(18)
C31 N4 Er01 125.9(15)
C7 N4 Er01 115.0(13)
C3 N5 C6 120.4(17)
C3 N5 Er01 125.3(14)
C6 N5 Er01 114.1(13)
C42 N6 C5 121.2(19)
C42 N6 Er01 123.2(15)
C5 N6 Er01 115.1(13)
C101 N7 C35 120(2)
C101 N7 Er03 128.0(17)
C35 N7 Er03 112.3(15)
C74 N8 C70 119(2)
C74 N8 Er03 127.4(17)
C70 N8 Er03 113.5(16)
O11 N9 O9 123(2)
O11 N9 O10 117(3)
O9 N9 O10 120(2)
O11 N9 Er02 175.9(17)
O9 N9 Er02 58.4(12)
O10 N9 Er02 61.2(12)
O13 N10 O14 124(3)
O13 N10 O12 123(2)
O14 N10 O12 113(3)
O13 N10 Er03 59.7(13)
O14 N10 Er03 174(2)
O12 N10 Er03 63.3(12)
C64 N11 H11A 109.5
C64 N11 H11B 109.5
H11A N11 H11B 109.5
C64 N11 H11C 109.5
H11A N11 H11C 109.5
H11B N11 H11C 109.5
C64 N12 C105 121(3)
C116 N13 H13A 120.0
C116 N13 H13B 120.0
H13A N13 H13B 120.0
C119 N14 C116 111(3)
C30 C1 C31 123(2)
C30 C1 C8 121(2)
C31 C1 C8 116.2(19)
C42 C2 C4 120.2(19)
C42 C2 C79 122(2)
C4 C2 C79 117.4(19)
N5 C3 C34 126.1(19)
N5 C3 H3 116.9
C34 C3 H3 116.9
O6 C4 C20 119.5(19)
O6 C4 C2 121.0(18)
C20 C4 C2 119(2)
C43 C5 N6 122.9(19)
C43 C5 C6 119(2)
N6 C5 C6 117.8(18)
C19 C6 C5 120(2)
C19 C6 N5 124.0(19)
C5 C6 N5 116.5(18)
N4 C7 C71 124.6(19)
N4 C7 C10 117.3(18)
C71 C7 C10 118(2)
C33 C8 C15 119(2)
C33 C8 C1 125(2)
C15 C8 C1 116.2(19)
C16 C9 C27 117(2)
C16 C9 C34 123(2)
C27 C9 C34 119(2)
C47 C10 C7 119(2)
C47 C10 N3 126(2)
C7 C10 N3 115.0(18)
O3 C11 C59 122(2)
O3 C11 C57 118(2)
C59 C11 C57 119(2)
N2 C12 C26 126(2)
N2 C12 H012 116.8
C26 C12 H012 116.8
C27 C13 C49 123(2)
C27 C13 H013 118.3
C49 C13 H013 118.3
C47 C14 C66 116(2)
C47 C14 H014 122.0
C66 C14 H014 122.0
C76 C15 C22 121(2)
C76 C15 C8 121(2)
C22 C15 C8 117(2)
C62 C16 C9 123(2)
C62 C16 H016 118.6
C9 C16 H016 118.6
C91 C17 C94 118(2)
C91 C17 C26 118(2)
C94 C17 C26 123(2)
C39 C18 C27 121(2)
C39 C18 H019 119.4
C27 C18 H019 119.4
C6 C19 C61 122(2)
C6 C19 H01A 119.1
C61 C19 H01A 119.1
C4 C20 C50 120(2)
C4 C20 H01B 120.1
C50 C20 H01B 120.1
C43 C21 C61 121(2)
C43 C21 H01C 119.6
C61 C21 H01C 119.6
C83 C22 C15 122(2)
C83 C22 H01D 119.1
C15 C22 H01D 119.1
C82 C23 C48 121(2)
C82 C23 H01E 119.6
C48 C23 H01E 119.6
O2 C24 C26 122(2)
O2 C24 C75 120(2)
C26 C24 C75 118(2)
N3 C25 C59 125(2)
N3 C25 H01H 117.4
C59 C25 H01H 117.4
C24 C26 C12 122(2)
C24 C26 C17 119(2)
C12 C26 C17 118(2)
C13 C27 C18 123(2)
C13 C27 C9 118(2)
C18 C27 C9 119(2)
C60 C28 C54 121(2)
C60 C28 C74 117(2)
C54 C28 C74 122(2)
C34 C29 O5 123.5(18)
C34 C29 C49 121(2)
O5 C29 C49 115.2(19)
O4 C30 C1 121(2)
O4 C30 C41 119.7(19)
C1 C30 C41 119(2)
N4 C31 C1 127(2)
N4 C31 H01N 116.6
C1 C31 H01N 116.6
C50 C32 C79 118(2)
C50 C32 C52 122(2)
C79 C32 C52 119(2)
C51 C33 C8 122(2)
C51 C33 H01P 118.8
C8 C33 H01P 118.8
C29 C34 C9 120(2)
C29 C34 C3 122(2)
C9 C34 C3 118.6(19)
C53 C35 N7 123(2)
C53 C35 C70 119(2)
N7 C35 C70 118(2)
C67 C36 C55 125(2)
C67 C36 C101 121(2)
C55 C36 C101 114(2)
C117 C37 C82 127(3)
C117 C37 C85 116(2)
C82 C37 C85 116(2)
C104 C38 C79 117(2)
C104 C38 H01V 121.7
C79 C38 H01V 121.7
C1S O1S C4S 88(3)
C2S C1S O1S 119(3)
C2S C1S H1S 120.7
O1S C1S H1S 120.7
C18 C39 C62 121(2)
C18 C39 H01W 119.4
C62 C39 H01W 119.4
C69 C40 C67 123(2)
C69 C40 H01X 118.6
C67 C40 H01X 118.6
C76 C41 C30 121(2)
C76 C41 H01Y 119.4
C30 C41 H01Y 119.4
N6 C42 C2 132(2)
N6 C42 H01Z 114.2
C2 C42 H01Z 114.2
C21 C43 C5 121(2)
C21 C43 H020 119.7
C5 C43 H020 119.7
C57 C44 C45 118(2)
C57 C44 H021 120.8
C45 C44 H021 120.8
C44 C45 C77 124(2)
C44 C45 C46 119(2)
C77 C45 C46 117(2)
C92 C46 C45 118(2)
C92 C46 H023 121.2
C45 C46 H023 121.2
C14 C47 C10 124(2)
C14 C47 H024 117.8
C10 C47 H024 117.8
O1 C48 C58 125(2)
O1 C48 C23 120(2)
C58 C48 C23 115(2)
C13 C49 C29 118(2)
C13 C49 H026 120.8
C29 C49 H026 120.8
C32 C50 C20 124(2)
C32 C50 H027 118.0
C20 C50 H027 118.0
C3S C4S O1S 121(3)
C3S C4S H4S 119.5
O1S C4S H4S 119.5
C33 C51 C83 119(2)
C33 C51 H028 120.7
C83 C51 H028 120.7
C98 C52 C32 120(3)
C98 C52 H029 120.0
C32 C52 H029 120.0
C35 C53 C88 122(2)
C35 C53 H02A 119.2
C88 C53 H02A 119.2
O7 C54 C28 123(2)
O7 C54 C84 119(2)
C28 C54 C84 118(2)
C68 C55 C36 128(2)
C68 C55 C72 114(2)
C36 C55 C72 118(2)
C63 C56 N2 120(2)
C63 C56 C65 118(2)
N2 C56 C65 121(2)
C44 C57 C11 122(2)
C44 C57 H02E 119.0
C11 C57 H02E 119.0
C85 C58 C48 123(2)
C85 C58 C99 116(2)
C48 C58 C99 120(2)
C11 C59 C77 121(2)
C11 C59 C25 122(2)
C77 C59 C25 116(2)
C28 C60 C86 119(2)
C28 C60 C78 126(2)
C86 C60 C78 115(2)
C21 C61 C19 118(2)
C21 C61 H02I 120.9
C19 C61 H02I 120.9
C16 C62 C39 118(2)
C16 C62 H02J 120.8
C39 C62 H02J 120.8
C56 C63 C108 123(2)
C56 C63 N1 114(2)
C108 C63 N1 122(2)
N11 C64 N12 115(2)
N11 C64 C87 126(3)
N12 C64 C87 119(2)
C93 C65 C56 117(2)
C93 C65 H02M 121.7
C56 C65 H02M 121.7
C71 C66 C14 123(2)
C71 C66 H02N 118.3
C14 C66 H02N 118.3
O8 C67 C36 125(2)
O8 C67 C40 121(2)
C36 C67 C40 115(2)
C118 C68 C55 124(2)
C118 C68 H02P 118.0
C55 C68 H02P 118.0
C40 C69 C72 125(2)
C40 C69 H02Q 117.7
C72 C69 H02Q 117.7
C112 C70 N8 126(2)
C112 C70 C35 118(2)
N8 C70 C35 116(2)
C66 C71 C7 119(2)
C66 C71 H02S 120.7
C7 C71 H02S 120.7
C1S C2S C3S 105(4)
C1S C2S H2S 127.4
C3S C2S H2S 127.4
C100 C72 C69 125(2)
C100 C72 C55 120(2)
C69 C72 C55 115(2)
C85 C73 C89 121(3)
C85 C73 H02U 119.7
C89 C73 H02U 119.7
N8 C74 C28 126(3)
N8 C74 H02V 116.8
C28 C74 H02V 116.8
C90 C75 C24 125(3)
C90 C75 H02W 117.5
C24 C75 H02W 117.5
C15 C76 C41 121(2)
C15 C76 H02X 119.4
C41 C76 H02X 119.4
C102 C77 C45 120(2)
C102 C77 C59 124(2)
C45 C77 C59 115(2)
C96 C78 C60 122(3)
C96 C78 H02Z 119.0
C60 C78 H02Z 119.0
C32 C79 C38 120(2)
C32 C79 C2 120(2)
C38 C79 C2 119(2)
C93 C80 C108 121(2)
C93 C80 H031 119.5
C108 C80 H031 119.5
C84 C81 C86 122(3)
C84 C81 H032 119.1
C86 C81 H032 119.1
C23 C82 C37 128(3)
C23 C82 H033 116.2
C37 C82 H033 116.2
C22 C83 C51 121(3)
C22 C83 H034 119.6
C51 C83 H034 119.6
C81 C84 C54 120(3)
C81 C84 H035 119.8
C54 C84 H035 119.8
C73 C85 C58 124(2)
C73 C85 C37 119(2)
C58 C85 C37 117(2)
C81 C86 C95 121(3)
C81 C86 C60 118(3)
C95 C86 C60 120(3)
C64 C87 C103 122(3)
C64 C87 H5 119.0
C103 C87 H5 119.0
C113 C88 C53 119(3)
C113 C88 H039 120.3
C53 C88 H039 120.3
C107 C89 C73 122(3)
C107 C89 H03A 118.9
C73 C89 H03A 118.9
C75 C90 C91 119(2)
C75 C90 H03B 120.7
C91 C90 H03B 120.7
C17 C91 C90 121(2)
C17 C91 C109 119(2)
C90 C91 C109 120(2)
C97 C92 C46 125(3)
C97 C92 H03E 117.4
C46 C92 H03E 117.4
C65 C93 C80 124(3)
C65 C93 H03F 118.2
C80 C93 H03F 118.2
C110 C94 C17 121(3)
C110 C94 H03G 119.7
C17 C94 H03G 119.7
C114 C95 C86 120(3)
C114 C95 H03H 120.0
C86 C95 H03H 120.0
C78 C96 C114 121(3)
C78 C96 H03I 119.7
C114 C96 H03I 119.7
C92 C97 C102 119(3)
C92 C97 H03J 120.6
C102 C97 H03J 120.6
C52 C98 C104 121(3)
C52 C98 H03K 119.3
C104 C98 H03K 119.3
N1 C99 C58 125(3)
N1 C99 H03L 117.4
C58 C99 H03L 117.4
C72 C100 C115 124(3)
C72 C100 H03M 117.9
C115 C100 H03M 117.9
N7 C101 C36 125(2)
N7 C101 H03N 117.7
C36 C101 H03N 117.7
C77 C102 C97 121(3)
C77 C102 H03O 119.6
C97 C102 H03O 119.6
C87 C103 C106 119(3)
C87 C103 H03P 120.6
C106 C103 H03P 120.6
C38 C104 C98 122(3)
C38 C104 H03Q 118.8
C98 C104 H03Q 118.8
C106 C105 N12 120(3)
C106 C105 H03R 119.8
N12 C105 H03R 119.8
C105 C106 C103 118(3)
C105 C106 H03S 120.8
C103 C106 H03S 120.8
C4S C3S C2S 107(4)
C4S C3S H3S 126.4
C2S C3S H3S 126.4
C117 C107 C89 117(3)
C117 C107 H03T 121.6
C89 C107 H03T 121.6
C80 C108 C63 117(2)
C80 C108 H03U 121.6
C63 C108 H03U 121.6
C111 C109 C91 120(3)
C111 C109 H03V 120.2
C91 C109 H03V 120.2
C94 C110 C111 123(3)
C94 C110 H03W 118.7
C111 C110 H03W 118.7
C109 C111 C110 120(3)
C109 C111 H03X 120.0
C110 C111 H03X 120.0
C70 C112 C113 123(3)
C70 C112 H03Y 118.7
C113 C112 H03Y 118.7
C88 C113 C112 119(3)
C88 C113 H03Z 120.3
C112 C113 H03Z 120.3
C95 C114 C96 121(3)
C95 C114 H040 119.7
C96 C114 H040 119.7
C100 C115 C118 116(3)
C100 C115 H041 122.2
C118 C115 H041 122.2
N14 C116 C121 128(4)
N14 C116 N13 113(3)
C121 C116 N13 119(4)
C37 C117 C107 125(3)
C37 C117 H043 117.5
C107 C117 H043 117.5
C68 C118 C115 121(3)
C68 C118 H046 119.5
C115 C118 H046 119.5
N14 C119 C120 128(4)
N14 C119 H049 116.1
C120 C119 H049 116.1
C119 C120 C122 122(4)
C119 C120 H04A 118.8
C122 C120 H04A 118.8
C116 C121 C122 116(4)
C116 C121 H4 122.2
C122 C121 H4 122.2
C120 C122 C121 115(3)
C120 C122 H04D 122.6
C121 C122 H04D 122.6

loop_
_geom_bond_atom_site_label_1
_geom_bond_atom_site_label_2
_geom_bond_distance
Er01 O3 2.280(14)
Er01 O5 2.281(14)
Er01 O4 2.305(14)
Er01 O6 2.311(15)
Er01 N3 2.439(16)
Er01 N4 2.459(17)
Er01 N5 2.473(16)
Er01 N6 2.483(17)
Er01 Er03 3.7936(19)
Er01 Er02 3.8366(18)
Er02 O2 2.212(15)
Er02 O1 2.222(16)
Er02 O4 2.385(15)
Er02 O3 2.390(15)
Er02 N1 2.44(2)
Er02 O9 2.456(16)
Er02 N2 2.483(19)
Er02 O10 2.514(15)
Er02 N9 2.87(3)
Er03 O8 2.226(15)
Er03 O7 2.235(16)
Er03 O6 2.336(14)
Er03 O5 2.360(15)
Er03 N7 2.441(19)
Er03 O13 2.444(18)
Er03 N8 2.47(2)
Er03 O12 2.518(17)
Er03 N10 2.82(2)
O1 C48 1.27(3)
O2 C24 1.28(3)
O3 C11 1.35(3)
O4 C30 1.31(2)
O5 C29 1.39(2)
O6 C4 1.32(2)
O7 C54 1.31(3)
O8 C67 1.26(3)
O9 N9 1.23(3)
O10 N9 1.27(3)
O11 N9 1.23(2)
O12 N10 1.30(3)
O13 N10 1.19(3)
O14 N10 1.30(3)
N1 C99 1.30(3)
N1 C63 1.49(3)
N2 C12 1.32(3)
N2 C56 1.40(3)
N3 C25 1.28(3)
N3 C10 1.45(3)
N4 C31 1.31(3)
N4 C7 1.39(3)
N5 C3 1.27(2)
N5 C6 1.44(3)
N6 C42 1.27(3)
N6 C5 1.40(3)
N7 C101 1.33(3)
N7 C35 1.42(3)
N8 C74 1.27(3)
N8 C70 1.41(3)
N11 C64 1.34(3)
N11 H11A 0.9100
N11 H11B 0.9100
N11 H11C 0.9100
N12 C64 1.35(3)
N12 C105 1.39(3)
N13 C116 1.43(4)
N13 H13A 0.8800
N13 H13B 0.8800
N14 C119 1.29(4)
N14 C116 1.37(4)
C1 C30 1.40(3)
C1 C31 1.45(3)
C1 C8 1.47(3)
C2 C42 1.40(3)
C2 C4 1.43(3)
C2 C79 1.48(3)
C3 C34 1.44(3)
C3 H3 0.9500
C4 C20 1.39(3)
C5 C43 1.39(3)
C5 C6 1.40(3)
C6 C19 1.34(3)
C7 C71 1.41(3)
C7 C10 1.41(3)
C8 C33 1.39(3)
C8 C15 1.44(3)
C9 C16 1.42(3)
C9 C27 1.44(3)
C9 C34 1.44(3)
C10 C47 1.37(3)
C11 C59 1.38(3)
C11 C57 1.39(3)
C12 C26 1.41(3)
C12 H012 0.9500
C13 C27 1.37(3)
C13 C49 1.41(3)
C13 H013 0.9500
C14 C47 1.35(3)
C14 C66 1.39(3)
C14 H014 0.9500
C15 C76 1.36(3)
C15 C22 1.41(3)
C16 C62 1.35(3)
C16 H016 0.9500
C17 C91 1.41(3)
C17 C94 1.44(3)
C17 C26 1.45(3)
C18 C39 1.33(3)
C18 C27 1.41(3)
C18 H019 0.9500
C19 C61 1.40(3)
C19 H01A 0.9500
C20 C50 1.39(3)
C20 H01B 0.9500
C21 C43 1.35(3)
C21 C61 1.39(3)
C21 H01C 0.9500
C22 C83 1.35(3)
C22 H01D 0.9500
C23 C82 1.30(3)
C23 C48 1.47(3)
C23 H01E 0.9500
C24 C26 1.41(3)
C24 C75 1.43(3)
C25 C59 1.47(3)
C25 H01H 0.9500
C28 C60 1.41(3)
C28 C54 1.42(3)
C28 C74 1.44(3)
C29 C34 1.38(3)
C29 C49 1.41(3)
C30 C41 1.40(3)
C31 H01N 0.9500
C32 C50 1.36(3)
C32 C79 1.38(3)
C32 C52 1.44(3)
C33 C51 1.36(3)
C33 H01P 0.9500
C35 C53 1.38(3)
C35 C70 1.43(3)
C36 C67 1.39(3)
C36 C55 1.41(3)
C36 C101 1.43(3)
C37 C117 1.38(3)
C37 C82 1.39(3)
C37 C85 1.48(3)
C38 C104 1.37(3)
C38 C79 1.44(3)
C38 H01V 0.9500
O1S C1S 1.74(5)
O1S C4S 1.83(5)
C1S C2S 1.61(6)
C1S H1S 0.9500
C39 C62 1.44(3)
C39 H01W 0.9500
C40 C69 1.28(3)
C40 C67 1.46(3)
C40 H01X 0.9500
C41 C76 1.39(3)
C41 H01Y 0.9500
C42 H01Z 0.9500
C43 H020 0.9500
C44 C57 1.37(3)
C44 C45 1.37(3)
C44 H021 0.9500
C45 C77 1.41(3)
C45 C46 1.50(3)
C46 C92 1.34(3)
C46 H023 0.9500
C47 H024 0.9500
C48 C58 1.44(3)
C49 H026 0.9500
C50 H027 0.9500
C4S C3S 1.47(5)
C4S H4S 0.9500
C51 C83 1.41(3)
C51 H028 0.9500
C52 C98 1.30(3)
C52 H029 0.9500
C53 C88 1.39(3)
C53 H02A 0.9500
C54 C84 1.43(3)
C55 C68 1.40(3)
C55 C72 1.47(3)
C56 C63 1.37(3)
C56 C65 1.44(3)
C57 H02E 0.9500
C58 C85 1.43(3)
C58 C99 1.45(3)
C59 C77 1.45(3)
C60 C86 1.45(3)
C60 C78 1.46(3)
C61 H02I 0.9500
C62 H02J 0.9500
C63 C108 1.40(3)
C64 C87 1.36(3)
C65 C93 1.36(3)
C65 H02M 0.9500
C66 C71 1.38(3)
C66 H02N 0.9500
C68 C118 1.35(3)
C68 H02P 0.9500
C69 C72 1.45(3)
C69 H02Q 0.9500
C70 C112 1.36(3)
C71 H02S 0.9500
C2S C3S 1.61(6)
C2S H2S 0.9500
C72 C100 1.34(3)
C73 C85 1.38(3)
C73 C89 1.40(3)
C73 H02U 0.9500
C74 H02V 0.9500
C75 C90 1.29(3)
C75 H02W 0.9500
C76 H02X 0.9500
C77 C102 1.37(3)
C78 C96 1.34(3)
C78 H02Z 0.9500
C80 C93 1.37(3)
C80 C108 1.37(3)
C80 H031 0.9500
C81 C84 1.37(3)
C81 C86 1.40(3)
C81 H032 0.9500
C82 H033 0.9500
C83 H034 0.9500
C84 H035 0.9500
C86 C95 1.45(4)
C87 C103 1.37(3)
C87 H5 0.9500
C88 C113 1.38(3)
C88 H039 0.9500
C89 C107 1.39(4)
C89 H03A 0.9500
C90 C91 1.44(3)
C90 H03B 0.9500
C91 C109 1.46(4)
C92 C97 1.32(3)
C92 H03E 0.9500
C93 H03F 0.9500
C94 C110 1.31(3)
C94 H03G 0.9500
C95 C114 1.34(3)
C95 H03H 0.9500
C96 C114 1.43(4)
C96 H03I 0.9500
C97 C102 1.43(3)
C97 H03J 0.9500
C98 C104 1.40(3)
C98 H03K 0.9500
C99 H03L 0.9500
C100 C115 1.39(3)
C100 H03M 0.9500
C101 H03N 0.9500
C102 H03O 0.9500
C103 C106 1.43(4)
C103 H03P 0.9500
C104 H03Q 0.9500
C105 C106 1.36(4)
C105 H03R 0.9500
C106 H03S 0.9500
C3S H3S 0.9500
C107 C117 1.39(4)
C107 H03T 0.9500
C108 H03U 0.9500
C109 C111 1.35(4)
C109 H03V 0.9500
C110 C111 1.41(4)
C110 H03W 0.9500
C111 H03X 0.9500
C112 C113 1.39(3)
C112 H03Y 0.9500
C113 H03Z 0.9500
C114 H040 0.9500
C115 C118 1.41(3)
C115 H041 0.9500
C116 C121 1.41(4)
C117 H043 0.9500
C118 H046 0.9500
C119 C120 1.34(4)
C119 H049 0.9500
C120 C122 1.39(4)
C120 H04A 0.9500
C121 C122 1.41(4)
C121 H4 0.9500
C122 H04D 0.9500
